data_4316930
loop_
_publ_author_name
'Hai-Long Jiang'
'Nobuko Tsumori'
'Qiang Xu'

_publ_section_title
;
 A Series of (6,6)-Connected Porous Lanthanide-Organic Framework
 Enantiomers with High Thermostability and Exposed Metal Sites: Scalable
 Syntheses, Structures, and Sorption Properties
;
_journal_name_full 'Inorganic Chemistry'
_journal_page_first 10001
_journal_page_last 10006
_journal_paper_doi 10.1021/ic101294s
_journal_volume 49
_journal_year 2010
_chemical_formula_sum 'C9 H5 Er O7'
_chemical_formula_weight 392.39
_chemical_name_systematic
; 
 ? 
;
_space_group_IT_number 91
_symmetry_cell_setting tetragonal
_symmetry_space_group_name_Hall 'P 4w 2c'
_symmetry_space_group_name_H-M 'P 41 2 2'
_atom_sites_solution_hydrogens geom
_atom_sites_solution_primary direct
_atom_sites_solution_secondary difmap
_audit_creation_method SHELXL-97
_cell_angle_alpha 90.00
_cell_angle_beta 90.00
_cell_angle_gamma 90.00
_cell_formula_units_Z 4
_cell_length_a 10.2700(15)
_cell_length_b 10.2700(15)
_cell_length_c 14.460(3)
_cell_measurement_temperature 293(2)
_cell_volume 1525.1(4)
_computing_structure_refinement 'SHELXL-97 (Sheldrick, 1997)'
_computing_structure_solution 'SHELXS-97 (Sheldrick, 1990)'
_diffrn_ambient_temperature 293(2)
_diffrn_measured_fraction_theta_full 0.993
_diffrn_measured_fraction_theta_max 0.993
_diffrn_radiation_monochromator graphite
_diffrn_radiation_source 'fine-focus sealed tube'
_diffrn_radiation_type MoK\a
_diffrn_radiation_wavelength 0.71073
_diffrn_reflns_av_R_equivalents 0.0387
_diffrn_reflns_av_sigmaI/netI 0.0212
_diffrn_reflns_limit_h_max 13
_diffrn_reflns_limit_h_min -13
_diffrn_reflns_limit_k_max 13
_diffrn_reflns_limit_k_min -13
_diffrn_reflns_limit_l_max 18
_diffrn_reflns_limit_l_min -18
_diffrn_reflns_number 14910
_diffrn_reflns_theta_full 27.43
_diffrn_reflns_theta_max 27.43
_diffrn_reflns_theta_min 3.97
_exptl_absorpt_coefficient_mu 5.517
_exptl_absorpt_correction_T_max 1.0000
_exptl_absorpt_correction_T_min 0.7664
_exptl_absorpt_correction_type empirical
_exptl_crystal_colour pink
_exptl_crystal_density_diffrn 1.709
_exptl_crystal_density_method 'not measured'
_exptl_crystal_description needle
_exptl_crystal_F_000 732
_exptl_crystal_size_max 0.10
_exptl_crystal_size_mid 0.06
_exptl_crystal_size_min 0.05
_platon_squeeze_details ' ?'
_refine_diff_density_max 0.885
_refine_diff_density_min -0.666
_refine_diff_density_rms 0.149
_refine_ls_abs_structure_details 'Flack H D (1983), Acta Cryst. A39, 876-881'
_refine_ls_abs_structure_Flack 0.00(3)
_refine_ls_extinction_method none
_refine_ls_goodness_of_fit_ref 1.213
_refine_ls_matrix_type full
_refine_ls_number_parameters 80
_refine_ls_number_reflns 1740
_refine_ls_number_restraints 0
_refine_ls_restrained_S_all 1.213
_refine_ls_R_factor_all 0.0249
_refine_ls_R_factor_gt 0.0215
_refine_ls_shift/su_max 0.001
_refine_ls_shift/su_mean 0.000
_refine_ls_structure_factor_coef Fsqd
_refine_ls_weighting_details 'calc w=1/[\s^2^(Fo^2^)+(0.0313P)^2^+1.6423P] where P=(Fo^2^+2Fc^2^)/3'
_refine_ls_weighting_scheme calc
_refine_ls_wR_factor_gt 0.0585
_refine_ls_wR_factor_ref 0.0593
_reflns_number_gt 1623
_reflns_number_total 1740
_reflns_threshold_expression >2sigma(I)
_cod_data_source_file ic101294s_si_002_4.cif
_cod_data_source_block 4a-Er-P4122
_cod_database_code 4316930

loop_
_symmetry_equiv_pos_as_xyz
'x, y, z'
'-x, -y, z+1/2'
'-y, x, z+1/4'
'y, -x, z+3/4'
'-x, y, -z'
'x, -y, -z+1/2'
'y, x, -z+3/4'
'-y, -x, -z+1/4'

loop_
_atom_site_label
_atom_site_type_symbol
_atom_site_fract_x
_atom_site_fract_y
_atom_site_fract_z
_atom_site_U_iso_or_equiv
_atom_site_adp_type
_atom_site_occupancy
_atom_site_symmetry_multiplicity
_atom_site_calc_flag
_atom_site_refinement_flags
_atom_site_disorder_assembly
_atom_site_disorder_group
Er1 Er 0.648672(19) 0.351328(19) 0.1250 0.01134(9) Uani 1 2 d S . .
O1 O 0.5723(5) 0.1639(4) 0.0580(3) 0.0334(10) Uani 1 1 d . . .
O4 O 0.8123(4) 0.1877(4) 0.1250 0.066(2) Uani 1 2 d S . .
O2 O 0.6114(5) -0.4331(4) 0.1501(3) 0.0390(12) Uani 1 1 d . . .
O3 O 0.5959(4) -0.2583(4) 0.2367(2) 0.0331(11) Uani 1 1 d . . .
C6 C 0.5878(5) -0.3166(5) 0.1607(4) 0.0207(11) Uani 1 1 d . . .
C2 C 0.5446(6) -0.1046(5) 0.0772(3) 0.0203(11) Uani 1 1 d . . .
H2A H 0.5751 -0.0592 0.1284 0.024 Uiso 1 1 calc R . .
C3 C 0.5432(6) -0.2400(5) 0.0773(3) 0.0185(10) Uani 1 1 d . . .
C5 C 0.5000 0.1103(7) 0.0000 0.0210(15) Uani 1 2 d S . .
C1 C 0.5000 -0.0374(7) 0.0000 0.0190(15) Uani 1 2 d S . .
C4 C 0.5000 -0.3087(8) 0.0000 0.0222(16) Uani 1 2 d S . .
H4B H 0.5000 -0.3992 0.0000 0.027 Uiso 1 2 calc SR . .

loop_
_atom_site_aniso_label
_atom_site_aniso_U_11
_atom_site_aniso_U_22
_atom_site_aniso_U_33
_atom_site_aniso_U_23
_atom_site_aniso_U_13
_atom_site_aniso_U_12
Er1 0.01299(10) 0.01299(10) 0.00803(12) -0.00011(8) -0.00011(8) -0.00201(11)
O1 0.057(3) 0.0120(19) 0.0311(19) -0.0040(16) -0.022(2) -0.0011(19)
O4 0.040(2) 0.040(2) 0.119(7) -0.018(4) -0.018(4) 0.020(3)
O2 0.062(3) 0.0148(18) 0.040(2) 0.0059(17) -0.020(2) 0.006(2)
O3 0.052(3) 0.036(2) 0.0114(17) 0.0023(17) -0.0073(17) 0.013(2)
C6 0.023(3) 0.021(3) 0.019(2) 0.005(2) -0.002(2) 0.002(2)
C2 0.032(3) 0.015(2) 0.013(2) -0.0024(18) -0.009(2) 0.002(2)
C3 0.030(3) 0.013(2) 0.013(2) 0.0020(19) -0.006(2) 0.002(2)
C5 0.031(4) 0.011(3) 0.021(3) 0.000 -0.009(3) 0.000
C1 0.028(4) 0.011(3) 0.018(3) 0.000 -0.009(3) 0.000
C4 0.040(5) 0.014(3) 0.013(3) 0.000 -0.004(3) 0.000

loop_
_atom_type_symbol
_atom_type_description
_atom_type_scat_dispersion_real
_atom_type_scat_dispersion_imag
_atom_type_scat_source
C C 0.0033 0.0016 'International Tables Vol C Tables 4.2.6.8 and 6.1.1.4'
H H 0.0000 0.0000 'International Tables Vol C Tables 4.2.6.8 and 6.1.1.4'
O O 0.0106 0.0060 'International Tables Vol C Tables 4.2.6.8 and 6.1.1.4'
Er Er -0.2586 4.9576 'International Tables Vol C Tables 4.2.6.8 and 6.1.1.4'

loop_
_geom_angle_atom_site_label_1
_geom_angle_atom_site_label_2
_geom_angle_atom_site_label_3
_geom_angle
_geom_angle_site_symmetry_1
_geom_angle_site_symmetry_3
_geom_angle_publ_flag
O2 Er1 O2 72.5(2) 1_565 8_565 ?
O2 Er1 O3 103.15(16) 1_565 6 ?
O2 Er1 O3 88.82(17) 8_565 6 ?
O2 Er1 O3 88.82(17) 1_565 4_664 ?
O2 Er1 O3 103.15(16) 8_565 4_664 ?
O3 Er1 O3 165.3(2) 6 4_664 ?
O2 Er1 O1 75.00(16) 1_565 8_665 ?
O2 Er1 O1 145.76(15) 8_565 8_665 ?
O3 Er1 O1 88.40(15) 6 8_665 ?
O3 Er1 O1 86.42(14) 4_664 8_665 ?
O2 Er1 O1 145.76(15) 1_565 . ?
O2 Er1 O1 75.00(16) 8_565 . ?
O3 Er1 O1 86.42(14) 6 . ?
O3 Er1 O1 88.41(15) 4_664 . ?
O1 Er1 O1 138.8(2) 8_665 . ?
O2 Er1 O4 143.77(12) 1_565 . ?
O2 Er1 O4 143.77(12) 8_565 . ?
O3 Er1 O4 82.63(12) 6 . ?
O3 Er1 O4 82.63(12) 4_664 . ?
O1 Er1 O4 69.40(11) 8_665 . ?
O1 Er1 O4 69.40(11) . . ?
C5 O1 Er1 149.0(4) . . ?
C6 O2 Er1 177.3(4) . 1_545 ?
C6 O3 Er1 125.7(4) . 3_645 ?
O2 C6 O3 124.0(5) . . ?
O2 C6 C3 117.9(5) . . ?
O3 C6 C3 118.1(5) . . ?
C1 C2 C3 119.6(5) . . ?
C2 C3 C4 120.6(5) . . ?
C2 C3 C6 121.2(4) . . ?
C4 C3 C6 118.2(5) . . ?
O1 C5 O1 127.7(7) . 5_655 ?
O1 C5 C1 116.1(3) . . ?
O1 C5 C1 116.1(3) 5_655 . ?
C2 C1 C2 120.4(7) . 5_655 ?
C2 C1 C5 119.8(3) . . ?
C2 C1 C5 119.8(3) 5_655 . ?
C3 C4 C3 119.2(7) 5_655 . ?

loop_
_geom_bond_atom_site_label_1
_geom_bond_atom_site_label_2
_geom_bond_distance
_geom_bond_site_symmetry_2
_geom_bond_publ_flag
Er1 O2 2.276(4) 1_565 ?
Er1 O2 2.276(4) 8_565 ?
Er1 O3 2.282(4) 6 ?
Er1 O3 2.282(4) 4_664 ?
Er1 O1 2.294(4) 8_665 ?
Er1 O1 2.294(4) . ?
Er1 O4 2.376(6) . ?
O1 C5 1.248(5) . ?
O2 C6 1.231(7) . ?
O2 Er1 2.276(4) 1_545 ?
O3 C6 1.255(7) . ?
O3 Er1 2.282(4) 3_645 ?
C6 C3 1.511(6) . ?
C2 C1 1.389(6) . ?
C2 C3 1.391(7) . ?
C3 C4 1.394(6) . ?
C5 O1 1.248(5) 5_655 ?
C5 C1 1.517(10) . ?
C1 C2 1.389(6) 5_655 ?
C4 C3 1.394(6) 5_655 ?

loop_
_platon_squeeze_void_nr
_platon_squeeze_void_average_x
_platon_squeeze_void_average_y
_platon_squeeze_void_average_z
_platon_squeeze_void_volume
_platon_squeeze_void_count_electrons
1 0.000 0.000 -0.009 660.1 33.9
